data_4511412
loop_
_publ_author_name
'Gagnon, Kevin J.'
'Teat, Simon J.'
'Beal, Zachary J.'
'Embry, Alyssa M.'
'Strayer, Megan E.'
'Clearfield, Abraham'

_publ_section_title
;
 Isoreticular Investigation into the Formation of Four New Zinc
 Alkylbisphosphonate Families
;
_journal_issue 7
_journal_name_full 'Crystal Growth &amp; Design'
_journal_page_first 3612
_journal_paper_doi 10.1021/cg500568e
_journal_volume 14
_journal_year 2014
_chemical_formula_sum 'C6 H18 O8 P2 Zn'
_chemical_formula_weight 345.51
_chemical_name_systematic
; 
 ? 
;
_space_group_IT_number 15
_symmetry_cell_setting monoclinic
_symmetry_space_group_name_Hall '-C 2yc'
_symmetry_space_group_name_H-M 'C 1 2/c 1'
_atom_sites_solution_hydrogens geom
_atom_sites_solution_primary direct
_atom_sites_solution_secondary difmap
_audit_creation_method SHELXL-97
_cell_angle_alpha 90.00
_cell_angle_beta 102.720(13)
_cell_angle_gamma 90.00
_cell_formula_units_Z 4
_cell_length_a 20.388(4)
_cell_length_b 8.2663(13)
_cell_length_c 8.1857(13)
_cell_measurement_reflns_used 1211
_cell_measurement_temperature 120(2)
_cell_measurement_theta_max 21.3825
_cell_measurement_theta_min 3.847
_cell_volume 1345.7(4)
_computing_cell_refinement 'Bruker SAINT v7.68a'
_computing_data_collection 'Bruker APEX 2'
_computing_data_reduction 'Bruker SAINT v7.68a'
_computing_molecular_graphics 'Bruker SHELXTL'
_computing_publication_material 'Bruker SHELXTL & local programs'
_computing_structure_refinement 'Bruker SHELXTL'
_computing_structure_solution 'Bruker SHELXTL'
_diffrn_ambient_temperature 120(2)
_diffrn_measured_fraction_theta_full 0.999
_diffrn_measured_fraction_theta_max 0.999
_diffrn_measurement_device_type 'Bruker APEXII CCD diffractometer'
_diffrn_measurement_method '/p and /w scans with narrow frames'
_diffrn_radiation_monochromator graphite
_diffrn_radiation_source 'fine-focus sealed tube'
_diffrn_radiation_type MoK\a
_diffrn_radiation_wavelength 0.71073
_diffrn_reflns_av_R_equivalents 0.0691
_diffrn_reflns_av_sigmaI/netI 0.0450
_diffrn_reflns_limit_h_max 25
_diffrn_reflns_limit_h_min -25
_diffrn_reflns_limit_k_max 9
_diffrn_reflns_limit_k_min -10
_diffrn_reflns_limit_l_max 10
_diffrn_reflns_limit_l_min -10
_diffrn_reflns_number 7120
_diffrn_reflns_theta_full 26.48
_diffrn_reflns_theta_max 26.48
_diffrn_reflns_theta_min 2.67
_exptl_absorpt_coefficient_mu 2.087
_exptl_absorpt_correction_T_max 0.9595
_exptl_absorpt_correction_T_min 0.7731
_exptl_absorpt_correction_type multi-scan
_exptl_absorpt_process_details 'SADABS 2008/1 Bruker AXS Madison WI USA'
_exptl_crystal_colour colorless
_exptl_crystal_density_diffrn 1.705
_exptl_crystal_density_method 'not measured'
_exptl_crystal_description blade
_exptl_crystal_F_000 712
_exptl_crystal_size_max 0.13
_exptl_crystal_size_mid 0.08
_exptl_crystal_size_min 0.02
_refine_diff_density_max 0.322
_refine_diff_density_min -0.483
_refine_diff_density_rms 0.088
_refine_ls_extinction_method none
_refine_ls_goodness_of_fit_ref 1.037
_refine_ls_hydrogen_treatment mixed
_refine_ls_matrix_type full
_refine_ls_number_parameters 84
_refine_ls_number_reflns 1395
_refine_ls_number_restraints 1
_refine_ls_restrained_S_all 1.036
_refine_ls_R_factor_all 0.0520
_refine_ls_R_factor_gt 0.0350
_refine_ls_shift/su_max 0.000
_refine_ls_shift/su_mean 0.000
_refine_ls_structure_factor_coef Fsqd
_refine_ls_weighting_details 'calc w=1/[\s^2^(Fo^2^)+(0.0393P)^2^+1.5328P] where P=(Fo^2^+2Fc^2^)/3'
_refine_ls_weighting_scheme calc
_refine_ls_wR_factor_gt 0.0765
_refine_ls_wR_factor_ref 0.0856
_reflns_number_gt 1089
_reflns_number_total 1395
_reflns_threshold_expression >2sigma(I)
_cod_data_source_file cg500568e_si_002.cif
_cod_data_source_block zag6
_cod_depositor_comments 'Adding full bibliography for 4511411--4511421.cif.'
_cod_original_sg_symbol_H-M 'C 2/c'
_cod_database_code 4511412

loop_
_symmetry_equiv_pos_as_xyz
'x, y, z'
'-x, y, -z+1/2'
'x+1/2, y+1/2, z'
'-x+1/2, y+1/2, -z+1/2'
'-x, -y, -z'
'x, -y, z-1/2'
'-x+1/2, -y+1/2, -z'
'x+1/2, -y+1/2, z-1/2'

loop_
_atom_site_label
_atom_site_type_symbol
_atom_site_fract_x
_atom_site_fract_y
_atom_site_fract_z
_atom_site_U_iso_or_equiv
_atom_site_adp_type
_atom_site_occupancy
_atom_site_symmetry_multiplicity
_atom_site_calc_flag
_atom_site_refinement_flags
Zn1 Zn 0.5000 0.44174(6) 0.7500 0.02385(18) Uani 1 2 d S
P2 P 0.41286(4) 0.68877(10) 0.50258(10) 0.0254(2) Uani 1 1 d .
O1 O 0.42333(11) 0.5691(3) 0.6439(3) 0.0297(5) Uani 1 1 d .
O2 O 0.52996(12) 0.3026(2) 0.5891(3) 0.0266(5) Uani 1 1 d .
O3 O 0.40496(13) 0.8587(3) 0.5806(3) 0.0325(6) Uani 1 1 d .
H3D H 0.4157 0.9312 0.5195 0.039 Uiso 1 1 calc R
C1 C 0.33581(18) 0.6440(4) 0.3579(4) 0.0336(8) Uani 1 1 d .
H1A H 0.3374 0.5305 0.3204 0.040 Uiso 1 1 calc R
H1B H 0.2985 0.6526 0.4172 0.040 Uiso 1 1 calc R
C2 C 0.3202(2) 0.7519(5) 0.2051(4) 0.0395(9) Uani 1 1 d .
H2A H 0.3582 0.7479 0.1479 0.047 Uiso 1 1 calc R
H2B H 0.3157 0.8649 0.2412 0.047 Uiso 1 1 calc R
C3 C 0.2560(2) 0.7030(5) 0.0819(5) 0.0420(9) Uani 1 1 d .
H3B H 0.2173 0.7201 0.1348 0.063 Uiso 1 1 calc R
H3C H 0.2582 0.5861 0.0572 0.063 Uiso 1 1 calc R
O1W O 0.42021(14) 1.1163(3) 0.4283(3) 0.0359(6) Uani 1 1 d D
H1WA H 0.416(2) 1.124(5) 0.324(5) 0.043 Uiso 1 1 d .
H1WB H 0.4552(15) 1.167(5) 0.466(5) 0.043 Uiso 1 1 d D

loop_
_atom_site_aniso_label
_atom_site_aniso_U_11
_atom_site_aniso_U_22
_atom_site_aniso_U_33
_atom_site_aniso_U_23
_atom_site_aniso_U_13
_atom_site_aniso_U_12
Zn1 0.0344(3) 0.0223(3) 0.0138(3) 0.000 0.0030(2) 0.000
P2 0.0340(5) 0.0246(4) 0.0159(4) 0.0013(3) 0.0020(4) 0.0027(4)
O1 0.0360(13) 0.0296(12) 0.0221(12) 0.0069(10) 0.0031(10) 0.0044(10)
O2 0.0380(13) 0.0250(11) 0.0173(11) -0.0020(9) 0.0074(10) -0.0018(10)
O3 0.0534(16) 0.0262(12) 0.0203(12) 0.0001(9) 0.0129(11) 0.0023(11)
C1 0.038(2) 0.0380(19) 0.0247(18) 0.0007(15) 0.0055(16) 0.0043(16)
C2 0.045(2) 0.041(2) 0.030(2) 0.0053(16) 0.0012(17) 0.0044(17)
C3 0.042(2) 0.048(2) 0.033(2) 0.0026(18) 0.0007(17) 0.0032(18)
O1W 0.0469(16) 0.0360(14) 0.0225(13) -0.0001(11) 0.0030(12) -0.0079(12)

loop_
_atom_type_symbol
_atom_type_description
_atom_type_scat_dispersion_real
_atom_type_scat_dispersion_imag
_atom_type_scat_source
C C 0.0033 0.0016 'International Tables Vol C Tables 4.2.6.8 and 6.1.1.4'
H H 0.0000 0.0000 'International Tables Vol C Tables 4.2.6.8 and 6.1.1.4'
O O 0.0106 0.0060 'International Tables Vol C Tables 4.2.6.8 and 6.1.1.4'
P P 0.1023 0.0942 'International Tables Vol C Tables 4.2.6.8 and 6.1.1.4'
Zn Zn 0.2839 1.4301 'International Tables Vol C Tables 4.2.6.8 and 6.1.1.4'

loop_
_geom_angle_atom_site_label_1
_geom_angle_atom_site_label_2
_geom_angle_atom_site_label_3
_geom_angle
_geom_angle_site_symmetry_1
_geom_angle_site_symmetry_3
O1 Zn1 O1 113.72(14) . 2_656
O1 Zn1 O2 111.26(9) . .
O1 Zn1 O2 106.49(10) 2_656 .
O1 Zn1 O2 106.49(10) . 2_656
O1 Zn1 O2 111.26(9) 2_656 2_656
O2 Zn1 O2 107.52(13) . 2_656
O1 P2 O2 114.64(13) . 5_666
O1 P2 O3 106.66(13) . .
O2 P2 O3 108.56(13) 5_666 .
O1 P2 C1 109.24(16) . .
O2 P2 C1 109.89(15) 5_666 .
O3 P2 C1 107.58(16) . .
P2 O1 Zn1 132.17(15) . .
P2 O2 Zn1 134.07(14) 5_666 .
P2 O3 H3D 109.5 . .
C2 C1 P2 114.9(3) . .
C2 C1 H1A 108.5 . .
P2 C1 H1A 108.5 . .
C2 C1 H1B 108.5 . .
P2 C1 H1B 108.5 . .
H1A C1 H1B 107.5 . .
C1 C2 C3 112.7(3) . .
C1 C2 H2A 109.1 . .
C3 C2 H2A 109.1 . .
C1 C2 H2B 109.1 . .
C3 C2 H2B 109.1 . .
H2A C2 H2B 107.8 . .
C2 C3 C3 113.3(4) . 7_565
C2 C3 H3B 108.9 . .
C3 C3 H3B 108.9 7_565 .
C2 C3 H3C 108.9 . .
C3 C3 H3C 108.9 7_565 .
H3B C3 H3C 107.7 . .
H1WA O1W H1WB 103(4) . .

loop_
_geom_bond_atom_site_label_1
_geom_bond_atom_site_label_2
_geom_bond_distance
_geom_bond_site_symmetry_2
Zn1 O1 1.926(2) .
Zn1 O1 1.926(2) 2_656
Zn1 O2 1.945(2) .
Zn1 O2 1.945(2) 2_656
P2 O1 1.501(2) .
P2 O2 1.521(2) 5_666
P2 O3 1.566(2) .
P2 C1 1.786(4) .
O3 H3D 0.8400 .
C1 C2 1.512(5) .
C1 H1A 0.9900 .
C1 H1B 0.9900 .
C2 C3 1.521(5) .
C2 H2A 0.9900 .
C2 H2B 0.9900 .
C3 C3 1.522(7) 7_565
C3 H3B 0.9900 .
C3 H3C 0.9900 .
O1W H1WA 0.84(4) .
O1W H1WB 0.82(3) .

loop_
_geom_hbond_atom_site_label_D
_geom_hbond_atom_site_label_H
_geom_hbond_atom_site_label_A
_geom_hbond_distance_DH
_geom_hbond_distance_HA
_geom_hbond_distance_DA
_geom_hbond_angle_DHA
_geom_hbond_site_symmetry_A
O1W H1WA O3 0.84(4) 1.96(4) 2.802(3) 179(4) 6_575
O1W H1WB O2 0.82(3) 1.98(3) 2.795(3) 169(4) 1_565
O3 H3D O1W 0.84 1.71 2.521(3) 160.4 .
